data_7213516
loop_
_publ_author_name
'Lera, Manuel'
'Blake, Alexander J.'
'Wilson, Claire'
'Mascal, Mark'

_publ_section_title
;
 Azatriquinanes. Part 4.1 The chemistry of azatriquinenamine and its
 bromination productsElectronic supplementary information (ESI) available:
 1H-NMR spectra for all new compounds described in this work. See
 http://www.rsc.org/suppdata/p1/b1/b107707d/
;
_journal_issue 23
_journal_name_full 'Journal of the Chemical Society, Perkin Transactions 1'
_journal_page_first 3145
_journal_paper_doi 10.1039/b107707d
_journal_year 2001
_chemical_formula_sum 'C9 H9 Br2 N O'
_chemical_formula_weight 306.99
_chemical_name_systematic ?
_space_group_IT_number 14
_symmetry_cell_setting monoclinic
_symmetry_space_group_name_Hall '-P 2ybc'
_symmetry_space_group_name_H-M 'P 1 21/c 1'
_atom_sites_solution_hydrogens 'geometrically placed, OH from deltaF'
_atom_sites_solution_primary direct
_atom_sites_solution_secondary difmap
_audit_creation_method SHELXL-97
_cell_angle_alpha 90.00
_cell_angle_beta 109.177(5)
_cell_angle_gamma 90.00
_cell_formula_units_Z 8
_cell_length_a 11.049(3)
_cell_length_b 14.876(4)
_cell_length_c 13.085(3)
_cell_measurement_reflns_used 4330
_cell_measurement_temperature 150(2)
_cell_measurement_theta_max 28.13
_cell_measurement_theta_min 2.51
_cell_volume 2031.4(9)
_computing_cell_refinement 'Bruker SAINT'
_computing_data_collection 'Bruker SMART'
_computing_data_reduction 'Bruker SHELXTL'
_computing_molecular_graphics 'Bruker SHELXTL'
_computing_publication_material 'Bruker SHELXTL'
_computing_structure_refinement 'SHELXL-97 (Sheldrick, 1997)'
_computing_structure_solution 'SHELXS-97 (Sheldrick, 1990)'
_diffrn_ambient_temperature 150(2)
_diffrn_measured_fraction_theta_full 0.985
_diffrn_measured_fraction_theta_max 0.905
_diffrn_measurement_device_type 'Bruker SMART CCD area detector'
_diffrn_measurement_method omega
_diffrn_radiation_monochromator graphite
_diffrn_radiation_source 'fine-focus sealed tube'
_diffrn_radiation_type MoK\a
_diffrn_radiation_wavelength 0.71073
_diffrn_reflns_av_R_equivalents 0.070
_diffrn_reflns_av_sigmaI/netI 0.0558
_diffrn_reflns_limit_h_max 14
_diffrn_reflns_limit_h_min -13
_diffrn_reflns_limit_k_max 19
_diffrn_reflns_limit_k_min -18
_diffrn_reflns_limit_l_max 17
_diffrn_reflns_limit_l_min -17
_diffrn_reflns_number 14686
_diffrn_reflns_theta_full 27.50
_diffrn_reflns_theta_max 28.83
_diffrn_reflns_theta_min 1.95
_exptl_absorpt_coefficient_mu 7.940
_exptl_absorpt_correction_T_max 0.506
_exptl_absorpt_correction_T_min 0.269
_exptl_absorpt_correction_type multi-scan
_exptl_absorpt_process_details 'Bruker SADABS'
_exptl_crystal_colour Colourless
_exptl_crystal_density_diffrn 2.008
_exptl_crystal_density_method 'not measured'
_exptl_crystal_description column
_exptl_crystal_F_000 1184
_exptl_crystal_size_max 0.20
_exptl_crystal_size_mid 0.08
_exptl_crystal_size_min 0.08
_refine_diff_density_max 0.550
_refine_diff_density_min -0.563
_refine_diff_density_rms 0.108
_refine_ls_extinction_method none
_refine_ls_goodness_of_fit_ref 1.064
_refine_ls_hydrogen_treatment 'riding model, OH rigid rotating group'
_refine_ls_matrix_type full
_refine_ls_number_parameters 237
_refine_ls_number_reflns 4806
_refine_ls_number_restraints 0
_refine_ls_restrained_S_all 1.064
_refine_ls_R_factor_all 0.0609
_refine_ls_R_factor_gt 0.0338
_refine_ls_shift/su_max 0.001
_refine_ls_shift/su_mean 0.000
_refine_ls_structure_factor_coef Fsqd
_refine_ls_weighting_details 'calc w=1/[\s^2^(Fo^2^)+(0.0180P)^2^+0.0000P] where P=(Fo^2^+2Fc^2^)/3'
_refine_ls_weighting_scheme calc
_refine_ls_wR_factor_gt 0.0571
_refine_ls_wR_factor_ref 0.0603
_reflns_number_gt 3269
_reflns_number_total 4806
_reflns_threshold_expression >2sigma(I)
_cod_data_source_file b107707dsup1.cif
_cod_data_source_block compound_15
_cod_depositor_comments
;
The following automatic conversions were performed:

'_symmetry_cell_setting' value 'Monoclinic' changed to 'monoclinic'
according to /home/saulius/struct/CIF-dictionaries/cif_core.dic
dictionary named 'cif_core.dic' version 2.4.2 from 2011-04-26.

Automatic conversion script
Id: cif_fix_values 1891 2012-01-12 08:04:46Z andrius 
;
_cod_original_sg_symbol_H-M P2(1)/c
_cod_database_code 7213516

loop_
_symmetry_equiv_pos_as_xyz
'x, y, z'
'-x, y+1/2, -z+1/2'
'-x, -y, -z'
'x, -y-1/2, z-1/2'

loop_
_atom_site_label
_atom_site_type_symbol
_atom_site_fract_x
_atom_site_fract_y
_atom_site_fract_z
_atom_site_U_iso_or_equiv
_atom_site_adp_type
_atom_site_occupancy
_atom_site_symmetry_multiplicity
_atom_site_calc_flag
_atom_site_refinement_flags
Br1 Br 0.35764(4) 0.20396(3) 0.12537(3) 0.03383(11) Uani 1 1 d .
O1 O 0.0429(2) 0.20956(16) 0.02762(18) 0.0237(6) Uani 1 1 d .
H1 H -0.0326 0.1987 -0.0120 0.036 Uiso 1 1 calc R
N1 N 0.0442(3) 0.34248(18) -0.0789(2) 0.0195(6) Uani 1 1 d .
C1 C 0.1074(3) 0.2556(2) -0.0323(3) 0.0194(8) Uani 1 1 d .
Br2 Br 0.15538(4) 0.08468(3) -0.12869(3) 0.04282(12) Uani 1 1 d .
C2 C 0.2359(3) 0.2865(2) 0.0438(3) 0.0227(8) Uani 1 1 d .
C3 C 0.2459(3) 0.3741(2) 0.0506(3) 0.0268(8) Uani 1 1 d .
H3A H 0.3195 0.4053 0.0947 0.032 Uiso 1 1 calc R
C4 C 0.1263(3) 0.4188(2) -0.0202(3) 0.0250(8) Uani 1 1 d .
H4A H 0.0831 0.4512 0.0252 0.030 Uiso 1 1 calc R
C5 C 0.1408(4) 0.4815(2) -0.1085(3) 0.0292(9) Uani 1 1 d .
H5A H 0.0693 0.5251 -0.1319 0.035 Uiso 1 1 calc R
H5B H 0.2229 0.5148 -0.0829 0.035 Uiso 1 1 calc R
C6 C 0.1380(3) 0.4174(2) -0.1997(3) 0.0263(8) Uani 1 1 d .
H6A H 0.2228 0.3891 -0.1870 0.032 Uiso 1 1 calc R
H6B H 0.1119 0.4488 -0.2703 0.032 Uiso 1 1 calc R
C7 C 0.0382(3) 0.3478(2) -0.1955(3) 0.0204(8) Uani 1 1 d .
H7A H -0.0491 0.3671 -0.2423 0.025 Uiso 1 1 calc R
C8 C 0.0644(3) 0.2549(2) -0.2221(3) 0.0231(8) Uani 1 1 d .
H8A H 0.0526 0.2335 -0.2931 0.028 Uiso 1 1 calc R
C9 C 0.1061(3) 0.2063(2) -0.1340(3) 0.0235(8) Uani 1 1 d .
Br1A Br 0.32475(4) -0.42425(2) 0.27083(3) 0.03155(10) Uani 1 1 d .
O1A O 0.1864(2) -0.33927(16) 0.03123(19) 0.0257(6) Uani 1 1 d .
H1A H 0.1195 -0.3477 0.0471 0.039 Uiso 1 1 calc R
N1A N 0.2193(3) -0.18736(17) 0.1000(2) 0.0195(6) Uani 1 1 d .
C1A C 0.2677(3) -0.2817(2) 0.1065(3) 0.0191(8) Uani 1 1 d .
Br2A Br 0.48956(4) -0.37115(3) 0.06979(3) 0.03704(11) Uani 1 1 d .
C2A C 0.2856(3) -0.3054(2) 0.2229(3) 0.0211(8) Uani 1 1 d .
C3A C 0.2654(3) -0.2375(2) 0.2792(3) 0.0218(8) Uani 1 1 d .
H3AA H 0.2671 -0.2411 0.3522 0.026 Uiso 1 1 calc R
C4A C 0.2394(3) -0.1541(2) 0.2129(3) 0.0223(8) Uani 1 1 d .
H4AA H 0.1607 -0.1234 0.2170 0.027 Uiso 1 1 calc R
C5A C 0.3518(3) -0.0881(2) 0.2383(3) 0.0302(9) Uani 1 1 d .
H5AA H 0.4350 -0.1195 0.2680 0.036 Uiso 1 1 calc R
H5AB H 0.3453 -0.0412 0.2900 0.036 Uiso 1 1 calc R
C6A C 0.3348(4) -0.0478(2) 0.1262(3) 0.0344(10) Uani 1 1 d .
H6AA H 0.2668 -0.0014 0.1067 0.041 Uiso 1 1 calc R
H6AB H 0.4158 -0.0209 0.1236 0.041 Uiso 1 1 calc R
C7A C 0.2969(3) -0.1287(2) 0.0519(3) 0.0273(9) Uani 1 1 d .
H7AA H 0.2443 -0.1094 -0.0227 0.033 Uiso 1 1 calc R
C8A C 0.4040(3) -0.1887(3) 0.0476(3) 0.0299(9) Uani 1 1 d .
H8AA H 0.4741 -0.1696 0.0263 0.036 Uiso 1 1 calc R
C9A C 0.3886(3) -0.2705(2) 0.0770(3) 0.0243(8) Uani 1 1 d .

loop_
_atom_site_aniso_label
_atom_site_aniso_U_11
_atom_site_aniso_U_22
_atom_site_aniso_U_33
_atom_site_aniso_U_23
_atom_site_aniso_U_13
_atom_site_aniso_U_12
Br1 0.0218(2) 0.0386(2) 0.0335(2) 0.00677(18) -0.00118(17) 0.00525(18)
O1 0.0159(13) 0.0329(15) 0.0193(13) 0.0043(11) 0.0016(11) -0.0025(11)
N1 0.0164(16) 0.0231(16) 0.0172(16) 0.0012(12) 0.0032(13) 0.0012(12)
C1 0.018(2) 0.0236(19) 0.0151(19) 0.0012(14) 0.0035(16) -0.0020(15)
Br2 0.0587(3) 0.0260(2) 0.0375(3) -0.00461(19) 0.0073(2) 0.0109(2)
C2 0.0172(19) 0.030(2) 0.0188(19) 0.0026(16) 0.0032(16) 0.0042(16)
C3 0.019(2) 0.033(2) 0.026(2) -0.0071(17) 0.0038(17) -0.0039(17)
C4 0.026(2) 0.024(2) 0.024(2) -0.0056(16) 0.0064(17) 0.0013(17)
C5 0.032(2) 0.020(2) 0.036(2) 0.0037(17) 0.0122(19) 0.0001(17)
C6 0.024(2) 0.027(2) 0.030(2) 0.0035(17) 0.0116(18) 0.0008(16)
C7 0.0168(19) 0.024(2) 0.0186(19) 0.0034(15) 0.0029(16) 0.0015(15)
C8 0.025(2) 0.028(2) 0.0155(19) -0.0036(16) 0.0048(17) -0.0066(16)
C9 0.025(2) 0.0203(19) 0.023(2) -0.0016(16) 0.0049(17) 0.0018(16)
Br1A 0.0358(2) 0.0239(2) 0.0348(2) 0.00530(17) 0.01145(19) 0.00389(17)
O1A 0.0168(14) 0.0305(15) 0.0278(15) -0.0111(11) 0.0044(12) -0.0026(11)
N1A 0.0197(16) 0.0219(16) 0.0144(15) -0.0014(12) 0.0023(13) -0.0014(12)
C1A 0.0154(18) 0.027(2) 0.0133(18) -0.0013(15) 0.0020(15) -0.0001(15)
Br2A 0.0231(2) 0.0501(3) 0.0388(3) -0.0038(2) 0.01132(19) 0.00962(19)
C2A 0.0147(19) 0.021(2) 0.026(2) 0.0030(15) 0.0047(16) -0.0018(15)
C3A 0.020(2) 0.028(2) 0.0166(19) -0.0019(15) 0.0050(16) -0.0030(16)
C4A 0.023(2) 0.022(2) 0.020(2) -0.0041(15) 0.0047(16) 0.0014(15)
C5A 0.029(2) 0.026(2) 0.030(2) -0.0039(17) 0.0025(18) -0.0021(17)
C6A 0.033(2) 0.031(2) 0.040(3) 0.0029(19) 0.012(2) -0.0069(18)
C7A 0.027(2) 0.030(2) 0.024(2) 0.0050(17) 0.0061(17) -0.0047(17)
C8A 0.020(2) 0.045(3) 0.024(2) -0.0028(18) 0.0073(18) -0.0068(18)
C9A 0.0153(19) 0.035(2) 0.021(2) -0.0076(16) 0.0035(16) -0.0015(16)

loop_
_atom_type_symbol
_atom_type_description
_atom_type_scat_dispersion_real
_atom_type_scat_dispersion_imag
_atom_type_scat_source
C C 0.0033 0.0016 'International Tables Vol C Tables 4.2.6.8 and 6.1.1.4'
H H 0.0000 0.0000 'International Tables Vol C Tables 4.2.6.8 and 6.1.1.4'
N N 0.0061 0.0033 'International Tables Vol C Tables 4.2.6.8 and 6.1.1.4'
Br Br -0.2901 2.4595 'International Tables Vol C Tables 4.2.6.8 and 6.1.1.4'
O O 0.0106 0.0060 'International Tables Vol C Tables 4.2.6.8 and 6.1.1.4'

loop_
_geom_angle_atom_site_label_1
_geom_angle_atom_site_label_2
_geom_angle_atom_site_label_3
_geom_angle
C4 N1 C1 108.8(3)
C4 N1 C7 107.2(2)
C1 N1 C7 108.4(2)
O1 C1 N1 113.2(3)
O1 C1 C2 108.6(3)
N1 C1 C2 102.5(3)
O1 C1 C9 113.3(3)
N1 C1 C9 101.0(3)
C2 C1 C9 117.5(3)
C3 C2 C1 112.7(3)
C3 C2 Br1 125.8(3)
C1 C2 Br1 121.2(2)
C2 C3 C4 111.3(3)
C3 C4 N1 104.1(3)
C3 C4 C5 116.5(3)
N1 C4 C5 105.7(3)
C6 C5 C4 103.3(3)
C5 C6 C7 103.0(3)
C8 C7 N1 104.0(3)
C8 C7 C6 115.2(3)
N1 C7 C6 106.3(3)
C9 C8 C7 110.4(3)
C8 C9 C1 113.9(3)
C8 C9 Br2 125.2(3)
C1 C9 Br2 120.8(2)
C1A N1A C7A 109.1(2)
C1A N1A C4A 108.6(2)
C7A N1A C4A 107.5(2)
O1A C1A N1A 113.8(3)
O1A C1A C2A 114.2(3)
N1A C1A C2A 101.6(2)
O1A C1A C9A 107.8(3)
N1A C1A C9A 102.2(3)
C2A C1A C9A 116.6(3)
C3A C2A C1A 113.4(3)
C3A C2A Br1A 126.9(3)
C1A C2A Br1A 119.7(2)
C2A C3A C4A 110.5(3)
C3A C4A N1A 103.7(3)
C3A C4A C5A 114.9(3)
N1A C4A C5A 105.8(3)
C4A C5A C6A 101.9(3)
C7A C6A C5A 103.0(3)
C8A C7A N1A 103.7(3)
C8A C7A C6A 116.2(3)
N1A C7A C6A 105.6(3)
C9A C8A C7A 111.4(3)
C8A C9A C1A 112.9(3)
C8A C9A Br2A 126.1(3)
C1A C9A Br2A 120.7(3)

loop_
_geom_bond_atom_site_label_1
_geom_bond_atom_site_label_2
_geom_bond_distance
Br1 C2 1.874(3)
O1 C1 1.400(4)
N1 C1 1.500(4)
N1 C4 1.498(4)
N1 C7 1.508(4)
C1 C2 1.514(4)
C1 C9 1.515(4)
Br2 C9 1.885(3)
C2 C3 1.308(5)
C3 C4 1.497(5)
C4 C5 1.534(4)
C5 C6 1.520(5)
C6 C7 1.526(4)
C7 C8 1.477(4)
C8 C9 1.309(4)
Br1A C2A 1.879(3)
O1A C1A 1.389(4)
N1A C1A 1.494(4)
N1A C4A 1.503(4)
N1A C7A 1.499(4)
C1A C2A 1.512(4)
C1A C9A 1.516(4)
Br2A C9A 1.888(4)
C2A C3A 1.312(4)
C3A C4A 1.487(4)
C4A C5A 1.531(5)
C5A C6A 1.538(5)
C6A C7A 1.517(5)
C7A C8A 1.498(5)
C8A C9A 1.303(5)

loop_
_geom_hbond_atom_site_label_D
_geom_hbond_atom_site_label_H
_geom_hbond_atom_site_label_A
_geom_hbond_distance_DH
_geom_hbond_distance_HA
_geom_hbond_distance_DA
_geom_hbond_angle_DHA
_geom_hbond_site_symmetry_A
O1 H1 N1A 0.84 2.01 2.848(3) 172.8 3
O1A H1A N1 0.84 1.99 2.815(4) 169.0 3

loop_
_geom_torsion_atom_site_label_1
_geom_torsion_atom_site_label_2
_geom_torsion_atom_site_label_3
_geom_torsion_atom_site_label_4
_geom_torsion
C4 N1 C1 O1 109.5(3)
C7 N1 C1 O1 -134.2(3)
C4 N1 C1 C2 -7.3(3)
C7 N1 C1 C2 109.0(3)
C4 N1 C1 C9 -129.0(3)
C7 N1 C1 C9 -12.6(3)
O1 C1 C2 C3 -115.3(3)
N1 C1 C2 C3 4.8(4)
C9 C1 C2 C3 114.5(4)
O1 C1 C2 Br1 60.2(3)
N1 C1 C2 Br1 -179.8(2)
C9 C1 C2 Br1 -70.1(4)
C1 C2 C3 C4 -0.3(4)
Br1 C2 C3 C4 -175.5(2)
C2 C3 C4 N1 -4.4(4)
C2 C3 C4 C5 -120.2(3)
C1 N1 C4 C3 7.3(3)
C7 N1 C4 C3 -109.8(3)
C1 N1 C4 C5 130.6(3)
C7 N1 C4 C5 13.5(3)
C3 C4 C5 C6 82.8(4)
N1 C4 C5 C6 -32.2(3)
C4 C5 C6 C7 38.0(3)
C4 N1 C7 C8 132.5(3)
C1 N1 C7 C8 15.1(3)
C4 N1 C7 C6 10.4(3)
C1 N1 C7 C6 -106.9(3)
C5 C6 C7 C8 -144.9(3)
C5 C6 C7 N1 -30.3(3)
N1 C7 C8 C9 -11.7(4)
C6 C7 C8 C9 104.2(4)
C7 C8 C9 C1 3.9(4)
C7 C8 C9 Br2 -178.4(2)
O1 C1 C9 C8 127.1(3)
N1 C1 C9 C8 5.6(4)
C2 C1 C9 C8 -104.9(4)
O1 C1 C9 Br2 -50.7(4)
N1 C1 C9 Br2 -172.1(2)
C2 C1 C9 Br2 77.4(4)
C7A N1A C1A O1A -107.2(3)
C4A N1A C1A O1A 136.0(3)
C7A N1A C1A C2A 129.5(3)
C4A N1A C1A C2A 12.7(3)
C7A N1A C1A C9A 8.8(3)
C4A N1A C1A C9A -108.1(3)
O1A C1A C2A C3A -128.5(3)
N1A C1A C2A C3A -5.5(4)
C9A C1A C2A C3A 104.6(4)
O1A C1A C2A Br1A 48.7(4)
N1A C1A C2A Br1A 171.6(2)
C9A C1A C2A Br1A -78.2(3)
C1A C2A C3A C4A -4.1(4)
Br1A C2A C3A C4A 179.0(2)
C2A C3A C4A N1A 11.9(4)
C2A C3A C4A C5A -103.2(3)
C1A N1A C4A C3A -15.2(3)
C7A N1A C4A C3A -133.0(3)
C1A N1A C4A C5A 106.1(3)
C7A N1A C4A C5A -11.7(3)
C3A C4A C5A C6A 145.9(3)
N1A C4A C5A C6A 32.1(3)
C4A C5A C6A C7A -40.2(3)
C1A N1A C7A C8A -8.8(3)
C4A N1A C7A C8A 108.7(3)
C1A N1A C7A C6A -131.4(3)
C4A N1A C7A C6A -13.9(4)
C5A C6A C7A C8A -80.4(4)
C5A C6A C7A N1A 33.8(4)
N1A C7A C8A C9A 5.3(4)
C6A C7A C8A C9A 120.6(3)
C7A C8A C9A C1A 0.2(4)
C7A C8A C9A Br2A 173.0(2)
O1A C1A C9A C8A 114.5(3)
N1A C1A C9A C8A -5.6(4)
C2A C1A C9A C8A -115.5(4)
O1A C1A C9A Br2A -58.7(3)
N1A C1A C9A Br2A -178.9(2)
C2A C1A C9A Br2A 71.3(4)
